data_4329835
loop_
_publ_author_name
'Christian Hering'
'Mathias Lehmann'
'Axel Schulz'
'Alexander Villinger'

_publ_contact_author_address
;
Universit\"at Rostock
Institut f\"ur Chemie
Abteilung f\"ur Anorganische Chemie
Albert-Einstein-Strasse 3a 
18059 Rostock
Bundesrepublik Deutschland
;
_publ_contact_author_email
;
axel.schulz@uni-rostock.de, alexander.villinger@uni-rostock.de'
;
_publ_contact_author_fax '+49 (0)381/498-6382'
_publ_contact_author_name 'Axel Schulz'
_publ_contact_author_phone '+49 (0)381/498-6400 or 6403'
_publ_section_title
;
 Chlorine/Methyl Exchange Reactions in Silylated Aminostibanes: A New
 Route To Stibinostibonium Cations
;
_journal_name_full 'Inorganic Chemistry'
_journal_page_first 8212
_journal_page_last 8224
_journal_paper_doi 10.1021/ic300770b
_journal_volume 51
_journal_year 2012
_chemical_formula_moiety 'C27 H34 Cl N4 Sb Si'
_chemical_formula_sum 'C27 H34 Cl N4 Sb Si'
_chemical_formula_weight 599.87
_chemical_name_systematic
;
N-azidodimethylsilyl-N-[2,6-bis(2,4,6-trimethylphenyl)phenyl]amino-chloro-
methylstibane
;
_space_group_IT_number 14
_symmetry_cell_setting monoclinic
_symmetry_Int_Tables_number 14
_symmetry_space_group_name_Hall '-P 2yn'
_symmetry_space_group_name_H-M 'P 1 21/n 1'
_atom_sites_solution_hydrogens geom
_atom_sites_solution_primary direct
_atom_sites_solution_secondary difmap
_audit_author_name 'Villinger, A.'
_audit_creation_method SHELXL-97
_cell_angle_alpha 90.00
_cell_angle_beta 95.279(2)
_cell_angle_gamma 90.00
_cell_formula_units_Z 4
_cell_length_a 10.7029(4)
_cell_length_b 15.7205(6)
_cell_length_c 16.4317(6)
_cell_measurement_reflns_used 9885
_cell_measurement_temperature 173(2)
_cell_measurement_theta_max 64.789
_cell_measurement_theta_min 4.979
_cell_volume 2752.99(18)
_computing_cell_refinement 'Bruker Apex v2.0-2'
_computing_data_collection 'Bruker Apex v2.0-2'
_computing_data_reduction 'Bruker SAINT'
_computing_molecular_graphics 'ORTEP-3 (Farrugia, 1997)'
_computing_publication_material SHELXL-97
_computing_structure_refinement 'SHELXL-97 (Sheldrick, 1997)'
_computing_structure_solution 'SHELXS-97 (Sheldrick, 1997)'
_diffrn_ambient_temperature 173(2)
_diffrn_measured_fraction_theta_full 0.998
_diffrn_measured_fraction_theta_max 0.998
_diffrn_measurement_device_type 'Bruker Apex Kappa II-CCD-diffractometer'
_diffrn_measurement_method 'phi and psi scans'
_diffrn_radiation_monochromator graphite
_diffrn_radiation_source 'sealed tube'
_diffrn_radiation_type MoK\a
_diffrn_radiation_wavelength 0.71073
_diffrn_reflns_av_R_equivalents 0.0294
_diffrn_reflns_av_sigmaI/netI 0.0245
_diffrn_reflns_limit_h_max 14
_diffrn_reflns_limit_h_min -16
_diffrn_reflns_limit_k_max 23
_diffrn_reflns_limit_k_min -23
_diffrn_reflns_limit_l_max 20
_diffrn_reflns_limit_l_min -24
_diffrn_reflns_number 48565
_diffrn_reflns_theta_full 32.49
_diffrn_reflns_theta_max 32.49
_diffrn_reflns_theta_min 2.31
_exptl_absorpt_coefficient_mu 1.165
_exptl_absorpt_correction_T_max 0.9024
_exptl_absorpt_correction_T_min 0.7438
_exptl_absorpt_correction_type multi-scan
_exptl_absorpt_process_details '(SADABS; Sheldrick, 2004)'
_exptl_crystal_colour colourless
_exptl_crystal_density_diffrn 1.447
_exptl_crystal_description block
_exptl_crystal_F_000 1224
_exptl_crystal_size_max 0.27
_exptl_crystal_size_mid 0.23
_exptl_crystal_size_min 0.09
_refine_diff_density_max 0.800
_refine_diff_density_min -0.346
_refine_diff_density_rms 0.086
_refine_ls_extinction_method none
_refine_ls_goodness_of_fit_ref 1.046
_refine_ls_hydrogen_treatment constr
_refine_ls_matrix_type full
_refine_ls_number_parameters 316
_refine_ls_number_reflns 9929
_refine_ls_number_restraints 0
_refine_ls_restrained_S_all 1.046
_refine_ls_R_factor_all 0.0374
_refine_ls_R_factor_gt 0.0259
_refine_ls_shift/su_max 0.003
_refine_ls_shift/su_mean 0.000
_refine_ls_structure_factor_coef Fsqd
_refine_ls_weighting_details 'calc w=1/[\s^2^(Fo^2^)+(0.0379P)^2^+0.3470P] where P=(Fo^2^+2Fc^2^)/3'
_refine_ls_weighting_scheme calc
_refine_ls_wR_factor_gt 0.0656
_refine_ls_wR_factor_ref 0.0689
_reflns_number_gt 8130
_reflns_number_total 9929
_reflns_threshold_expression >2\s(I)
_cod_data_source_file ic300770b_si_001_07.cif
_cod_data_source_block av_ch05_ternsime2n3_sbmecl
_cod_original_sg_symbol_H-M 'P 21/n'
_cod_database_code 4329835

loop_
_symmetry_equiv_pos_as_xyz
'x, y, z'
'-x+1/2, y+1/2, -z+1/2'
'-x, -y, -z'
'x-1/2, -y-1/2, z-1/2'

loop_
_atom_site_label
_atom_site_type_symbol
_atom_site_fract_x
_atom_site_fract_y
_atom_site_fract_z
_atom_site_U_iso_or_equiv
_atom_site_adp_type
_atom_site_occupancy
_atom_site_symmetry_multiplicity
_atom_site_calc_flag
_atom_site_refinement_flags
Sb1 Sb 0.825159(9) 0.704917(6) 0.178339(6) 0.02238(3) Uani 1 1 d .
Cl1 Cl 0.96013(4) 0.77526(3) 0.28299(3) 0.03804(9) Uani 1 1 d .
Si1 Si 0.92121(4) 0.54080(3) 0.30180(2) 0.02156(8) Uani 1 1 d .
N1 N 0.80314(10) 0.59282(7) 0.24132(7) 0.0187(2) Uani 1 1 d .
N2 N 1.05714(12) 0.54863(10) 0.24785(9) 0.0309(3) Uani 1 1 d .
N3 N 1.14522(13) 0.59466(10) 0.27001(10) 0.0390(3) Uani 1 1 d .
N4 N 1.23116(16) 0.63483(14) 0.28723(16) 0.0679(6) Uani 1 1 d .
C1 C 0.67605(12) 0.56168(8) 0.23119(8) 0.0175(2) Uani 1 1 d .
C2 C 0.61605(12) 0.54862(9) 0.15179(8) 0.0206(2) Uani 1 1 d .
C3 C 0.49534(13) 0.51411(11) 0.14165(9) 0.0273(3) Uani 1 1 d .
H3 H 0.4566 0.5046 0.0881 0.033 Uiso 1 1 calc R
C4 C 0.43141(14) 0.49358(11) 0.20835(10) 0.0300(3) Uani 1 1 d .
H4 H 0.3504 0.4685 0.2010 0.036 Uiso 1 1 calc R
C5 C 0.48716(13) 0.51012(10) 0.28580(9) 0.0256(3) Uani 1 1 d .
H5 H 0.4421 0.4977 0.3316 0.031 Uiso 1 1 calc R
C6 C 0.60769(12) 0.54455(9) 0.29919(8) 0.0195(2) Uani 1 1 d .
C7 C 0.67236(12) 0.57559(9) 0.07541(8) 0.0209(2) Uani 1 1 d .
C8 C 0.76282(13) 0.52594(10) 0.04139(9) 0.0239(3) Uani 1 1 d .
C9 C 0.80966(14) 0.55264(11) -0.03123(9) 0.0268(3) Uani 1 1 d .
H9 H 0.8704 0.5186 -0.0545 0.032 Uiso 1 1 calc R
C10 C 0.77001(14) 0.62705(11) -0.06989(8) 0.0271(3) Uani 1 1 d .
C11 C 0.67691(15) 0.67401(11) -0.03725(9) 0.0283(3) Uani 1 1 d .
H11 H 0.6477 0.7248 -0.0640 0.034 Uiso 1 1 calc R
C12 C 0.62498(13) 0.64890(10) 0.03356(9) 0.0244(3) Uani 1 1 d .
C13 C 0.65129(12) 0.56691(9) 0.38574(8) 0.0198(2) Uani 1 1 d .
C14 C 0.66674(13) 0.50421(9) 0.44712(8) 0.0220(3) Uani 1 1 d .
C15 C 0.70288(13) 0.52877(10) 0.52776(9) 0.0251(3) Uani 1 1 d .
H15 H 0.7161 0.4861 0.5686 0.030 Uiso 1 1 calc R
C16 C 0.72003(13) 0.61324(11) 0.54982(8) 0.0257(3) Uani 1 1 d .
C17 C 0.69757(13) 0.67464(10) 0.48954(9) 0.0249(3) Uani 1 1 d .
H17 H 0.7061 0.7330 0.5041 0.030 Uiso 1 1 calc R
C18 C 0.66288(13) 0.65334(9) 0.40820(8) 0.0218(3) Uani 1 1 d .
C19 C 0.81024(18) 0.44471(11) 0.08138(11) 0.0364(4) Uani 1 1 d .
H19A H 0.8735 0.4579 0.1266 0.055 Uiso 1 1 calc R
H19B H 0.8479 0.4091 0.0412 0.055 Uiso 1 1 calc R
H19C H 0.7403 0.4141 0.1025 0.055 Uiso 1 1 calc R
C20 C 0.82616(18) 0.65768(14) -0.14533(10) 0.0401(4) Uani 1 1 d .
H20A H 0.7589 0.6755 -0.1863 0.060 Uiso 1 1 calc R
H20B H 0.8743 0.6115 -0.1676 0.060 Uiso 1 1 calc R
H20C H 0.8819 0.7060 -0.1312 0.060 Uiso 1 1 calc R
C21 C 0.51864(17) 0.70042(12) 0.06275(11) 0.0360(4) Uani 1 1 d .
H21A H 0.5182 0.7572 0.0382 0.054 Uiso 1 1 calc R
H21B H 0.5300 0.7055 0.1224 0.054 Uiso 1 1 calc R
H21C H 0.4387 0.6720 0.0466 0.054 Uiso 1 1 calc R
C22 C 0.64219(16) 0.41099(10) 0.43156(10) 0.0312(3) Uani 1 1 d .
H22A H 0.7092 0.3774 0.4607 0.047 Uiso 1 1 calc R
H22B H 0.6399 0.3996 0.3728 0.047 Uiso 1 1 calc R
H22C H 0.5614 0.3954 0.4510 0.047 Uiso 1 1 calc R
C23 C 0.75631(17) 0.63848(13) 0.63774(9) 0.0364(4) Uani 1 1 d .
H23A H 0.8110 0.6886 0.6392 0.055 Uiso 1 1 calc R
H23B H 0.8009 0.5913 0.6665 0.055 Uiso 1 1 calc R
H23C H 0.6805 0.6519 0.6644 0.055 Uiso 1 1 calc R
C24 C 0.63446(17) 0.72409(10) 0.34810(10) 0.0317(3) Uani 1 1 d .
H24A H 0.5937 0.7709 0.3748 0.048 Uiso 1 1 calc R
H24B H 0.5784 0.7031 0.3019 0.048 Uiso 1 1 calc R
H24C H 0.7127 0.7444 0.3283 0.048 Uiso 1 1 calc R
C25 C 0.98246(14) 0.67970(11) 0.10636(9) 0.0279(3) Uani 1 1 d .
H25A H 1.0595 0.7031 0.1346 0.042 Uiso 1 1 calc R
H25B H 0.9666 0.7065 0.0525 0.042 Uiso 1 1 calc R
H25C H 0.9919 0.6182 0.0996 0.042 Uiso 1 1 calc R
C26 C 0.88782(16) 0.42507(10) 0.30529(11) 0.0322(3) Uani 1 1 d .
H26A H 0.8012 0.4145 0.2829 0.048 Uiso 1 1 calc R
H26B H 0.8992 0.4053 0.3620 0.048 Uiso 1 1 calc R
H26C H 0.9455 0.3944 0.2727 0.048 Uiso 1 1 calc R
C27 C 0.97037(14) 0.58479(12) 0.40489(9) 0.0304(3) Uani 1 1 d .
H27A H 0.9873 0.6458 0.4004 0.046 Uiso 1 1 calc R
H27B H 1.0466 0.5557 0.4279 0.046 Uiso 1 1 calc R
H27C H 0.9032 0.5761 0.4407 0.046 Uiso 1 1 calc R

loop_
_atom_site_aniso_label
_atom_site_aniso_U_11
_atom_site_aniso_U_22
_atom_site_aniso_U_33
_atom_site_aniso_U_23
_atom_site_aniso_U_13
_atom_site_aniso_U_12
Sb1 0.02610(5) 0.01766(5) 0.02275(5) 0.00304(3) -0.00121(3) -0.00307(3)
Cl1 0.0444(2) 0.0322(2) 0.0355(2) -0.00332(16) -0.00708(17) -0.01279(17)
Si1 0.02016(16) 0.02104(19) 0.02327(18) 0.00331(14) 0.00091(13) 0.00223(13)
N1 0.0183(5) 0.0179(5) 0.0197(5) 0.0016(4) 0.0008(4) -0.0006(4)
N2 0.0241(6) 0.0338(7) 0.0355(7) 0.0024(6) 0.0064(5) 0.0027(5)
N3 0.0246(6) 0.0353(8) 0.0580(10) 0.0035(7) 0.0088(6) 0.0048(6)
N4 0.0302(8) 0.0543(12) 0.1204(19) -0.0115(12) 0.0137(10) -0.0061(8)
C1 0.0187(5) 0.0152(6) 0.0187(5) -0.0010(4) 0.0014(4) 0.0000(4)
C2 0.0218(6) 0.0214(6) 0.0186(6) -0.0012(5) 0.0013(5) -0.0007(5)
C3 0.0256(6) 0.0345(8) 0.0212(6) -0.0042(6) -0.0014(5) -0.0058(6)
C4 0.0229(6) 0.0385(9) 0.0286(7) -0.0051(6) 0.0020(5) -0.0097(6)
C5 0.0250(6) 0.0291(8) 0.0235(6) -0.0034(6) 0.0065(5) -0.0057(5)
C6 0.0215(6) 0.0183(6) 0.0186(6) -0.0018(5) 0.0022(4) -0.0001(5)
C7 0.0220(6) 0.0236(7) 0.0168(5) -0.0016(5) 0.0000(4) -0.0012(5)
C8 0.0269(6) 0.0236(7) 0.0206(6) -0.0007(5) -0.0003(5) -0.0003(5)
C9 0.0266(6) 0.0331(8) 0.0210(6) -0.0034(6) 0.0039(5) -0.0021(6)
C10 0.0273(7) 0.0356(8) 0.0176(6) 0.0004(6) -0.0019(5) -0.0081(6)
C11 0.0324(7) 0.0301(8) 0.0212(6) 0.0039(6) -0.0045(5) -0.0013(6)
C12 0.0256(6) 0.0261(7) 0.0204(6) 0.0000(5) -0.0035(5) 0.0015(5)
C13 0.0197(5) 0.0214(6) 0.0187(6) -0.0021(5) 0.0035(4) 0.0000(5)
C14 0.0231(6) 0.0225(7) 0.0212(6) -0.0002(5) 0.0060(5) 0.0002(5)
C15 0.0258(6) 0.0310(8) 0.0189(6) 0.0029(5) 0.0044(5) 0.0030(5)
C16 0.0220(6) 0.0368(8) 0.0185(6) -0.0046(6) 0.0030(5) 0.0006(5)
C17 0.0256(6) 0.0257(7) 0.0239(6) -0.0068(6) 0.0046(5) -0.0003(5)
C18 0.0227(6) 0.0217(7) 0.0213(6) -0.0019(5) 0.0041(5) 0.0024(5)
C19 0.0480(10) 0.0292(9) 0.0332(8) 0.0032(7) 0.0101(7) 0.0126(7)
C20 0.0431(9) 0.0524(12) 0.0255(7) 0.0049(7) 0.0059(7) -0.0129(8)
C21 0.0353(8) 0.0374(10) 0.0346(8) 0.0027(7) 0.0001(7) 0.0140(7)
C22 0.0396(8) 0.0233(7) 0.0316(8) 0.0019(6) 0.0076(6) -0.0018(6)
C23 0.0391(9) 0.0499(11) 0.0197(7) -0.0062(7) -0.0005(6) -0.0021(8)
C24 0.0459(9) 0.0215(7) 0.0279(7) -0.0020(6) 0.0044(7) 0.0076(6)
C25 0.0282(7) 0.0298(8) 0.0261(7) 0.0025(6) 0.0048(5) -0.0095(6)
C26 0.0349(8) 0.0230(7) 0.0392(9) 0.0083(6) 0.0060(6) 0.0050(6)
C27 0.0245(6) 0.0400(9) 0.0255(7) 0.0018(6) -0.0037(5) 0.0019(6)

loop_
_atom_type_symbol
_atom_type_description
_atom_type_scat_dispersion_real
_atom_type_scat_dispersion_imag
_atom_type_scat_source
C C 0.0033 0.0016 'International Tables Vol C Tables 4.2.6.8 and 6.1.1.4'
H H 0.0000 0.0000 'International Tables Vol C Tables 4.2.6.8 and 6.1.1.4'
N N 0.0061 0.0033 'International Tables Vol C Tables 4.2.6.8 and 6.1.1.4'
Si Si 0.0817 0.0704 'International Tables Vol C Tables 4.2.6.8 and 6.1.1.4'
Cl Cl 0.1484 0.1585 'International Tables Vol C Tables 4.2.6.8 and 6.1.1.4'
Sb Sb -0.5866 1.5461 'International Tables Vol C Tables 4.2.6.8 and 6.1.1.4'

loop_
_geom_angle_atom_site_label_1
_geom_angle_atom_site_label_2
_geom_angle_atom_site_label_3
_geom_angle
N1 Sb1 C25 104.22(5)
N1 Sb1 Cl1 97.03(3)
C25 Sb1 Cl1 91.63(4)
N1 Si1 N2 105.53(6)
N1 Si1 C26 110.29(7)
N2 Si1 C26 104.61(7)
N1 Si1 C27 118.39(7)
N2 Si1 C27 104.64(7)
C26 Si1 C27 112.06(8)
C1 N1 Si1 122.36(9)
C1 N1 Sb1 112.43(8)
Si1 N1 Sb1 125.21(6)
N3 N2 Si1 122.63(13)
N4 N3 N2 175.7(2)
C2 C1 C6 118.43(12)
C2 C1 N1 119.96(11)
C6 C1 N1 121.60(11)
C3 C2 C1 120.17(12)
C3 C2 C7 116.59(12)
C1 C2 C7 123.11(12)
C4 C3 C2 121.05(13)
C4 C3 H3 119.5
C2 C3 H3 119.5
C5 C4 C3 118.93(13)
C5 C4 H4 120.5
C3 C4 H4 120.5
C4 C5 C6 122.19(13)
C4 C5 H5 118.9
C6 C5 H5 118.9
C5 C6 C1 119.05(12)
C5 C6 C13 116.29(12)
C1 C6 C13 124.48(12)
C8 C7 C12 119.43(13)
C8 C7 C2 121.44(13)
C12 C7 C2 118.91(12)
C7 C8 C9 119.22(14)
C7 C8 C19 121.16(13)
C9 C8 C19 119.62(14)
C10 C9 C8 121.83(14)
C10 C9 H9 119.1
C8 C9 H9 119.1
C9 C10 C11 118.35(14)
C9 C10 C20 121.41(16)
C11 C10 C20 120.24(16)
C10 C11 C12 121.91(15)
C10 C11 H11 119.0
C12 C11 H11 119.0
C11 C12 C7 119.04(14)
C11 C12 C21 118.93(14)
C7 C12 C21 122.02(14)
C14 C13 C18 119.00(12)
C14 C13 C6 121.43(12)
C18 C13 C6 119.14(12)
C15 C14 C13 119.24(13)
C15 C14 C22 117.23(13)
C13 C14 C22 123.49(13)
C16 C15 C14 122.06(14)
C16 C15 H15 119.0
C14 C15 H15 119.0
C15 C16 C17 118.04(13)
C15 C16 C23 121.17(15)
C17 C16 C23 120.73(15)
C16 C17 C18 122.02(14)
C16 C17 H17 119.0
C18 C17 H17 119.0
C17 C18 C13 119.43(13)
C17 C18 C24 118.22(14)
C13 C18 C24 122.31(13)
C8 C19 H19A 109.5
C8 C19 H19B 109.5
H19A C19 H19B 109.5
C8 C19 H19C 109.5
H19A C19 H19C 109.5
H19B C19 H19C 109.5
C10 C20 H20A 109.5
C10 C20 H20B 109.5
H20A C20 H20B 109.5
C10 C20 H20C 109.5
H20A C20 H20C 109.5
H20B C20 H20C 109.5
C12 C21 H21A 109.5
C12 C21 H21B 109.5
H21A C21 H21B 109.5
C12 C21 H21C 109.5
H21A C21 H21C 109.5
H21B C21 H21C 109.5
C14 C22 H22A 109.5
C14 C22 H22B 109.5
H22A C22 H22B 109.5
C14 C22 H22C 109.5
H22A C22 H22C 109.5
H22B C22 H22C 109.5
C16 C23 H23A 109.5
C16 C23 H23B 109.5
H23A C23 H23B 109.5
C16 C23 H23C 109.5
H23A C23 H23C 109.5
H23B C23 H23C 109.5
C18 C24 H24A 109.5
C18 C24 H24B 109.5
H24A C24 H24B 109.5
C18 C24 H24C 109.5
H24A C24 H24C 109.5
H24B C24 H24C 109.5
Sb1 C25 H25A 109.5
Sb1 C25 H25B 109.5
H25A C25 H25B 109.5
Sb1 C25 H25C 109.5
H25A C25 H25C 109.5
H25B C25 H25C 109.5
Si1 C26 H26A 109.5
Si1 C26 H26B 109.5
H26A C26 H26B 109.5
Si1 C26 H26C 109.5
H26A C26 H26C 109.5
H26B C26 H26C 109.5
Si1 C27 H27A 109.5
Si1 C27 H27B 109.5
H27A C27 H27B 109.5
Si1 C27 H27C 109.5
H27A C27 H27C 109.5
H27B C27 H27C 109.5

loop_
_geom_bond_atom_site_label_1
_geom_bond_atom_site_label_2
_geom_bond_distance
Sb1 N1 2.0681(11)
Sb1 C25 2.1810(15)
Sb1 Cl1 2.4103(4)
Si1 N1 1.7385(12)
Si1 N2 1.7762(13)
Si1 C26 1.8560(17)
Si1 C27 1.8601(16)
N1 C1 1.4408(16)
N2 N3 1.217(2)
N3 N4 1.130(2)
C1 C2 1.4151(18)
C1 C6 1.4166(18)
C2 C3 1.3970(19)
C2 C7 1.5025(18)
C3 C4 1.383(2)
C3 H3 0.9500
C4 C5 1.380(2)
C4 H4 0.9500
C5 C6 1.3976(19)
C5 H5 0.9500
C6 C13 1.4972(18)
C7 C8 1.399(2)
C7 C12 1.412(2)
C8 C9 1.401(2)
C8 C19 1.503(2)
C9 C10 1.379(2)
C9 H9 0.9500
C10 C11 1.387(2)
C10 C20 1.506(2)
C11 C12 1.392(2)
C11 H11 0.9500
C12 C21 1.511(2)
C13 C14 1.409(2)
C13 C18 1.410(2)
C14 C15 1.400(2)
C14 C22 1.507(2)
C15 C16 1.384(2)
C15 H15 0.9500
C16 C17 1.388(2)
C16 C23 1.514(2)
C17 C18 1.3946(19)
C17 H17 0.9500
C18 C24 1.500(2)
C19 H19A 0.9800
C19 H19B 0.9800
C19 H19C 0.9800
C20 H20A 0.9800
C20 H20B 0.9800
C20 H20C 0.9800
C21 H21A 0.9800
C21 H21B 0.9800
C21 H21C 0.9800
C22 H22A 0.9800
C22 H22B 0.9800
C22 H22C 0.9800
C23 H23A 0.9800
C23 H23B 0.9800
C23 H23C 0.9800
C24 H24A 0.9800
C24 H24B 0.9800
C24 H24C 0.9800
C25 H25A 0.9800
C25 H25B 0.9800
C25 H25C 0.9800
C26 H26A 0.9800
C26 H26B 0.9800
C26 H26C 0.9800
C27 H27A 0.9800
C27 H27B 0.9800
C27 H27C 0.9800

loop_
_geom_torsion_atom_site_label_1
_geom_torsion_atom_site_label_2
_geom_torsion_atom_site_label_3
_geom_torsion_atom_site_label_4
_geom_torsion
N2 Si1 N1 C1 140.77(11)
C26 Si1 N1 C1 28.32(12)
C27 Si1 N1 C1 -102.59(12)
N2 Si1 N1 Sb1 -40.40(9)
C26 Si1 N1 Sb1 -152.85(8)
C27 Si1 N1 Sb1 76.24(10)
C25 Sb1 N1 C1 -127.83(9)
Cl1 Sb1 N1 C1 138.69(8)
C25 Sb1 N1 Si1 53.24(9)
Cl1 Sb1 N1 Si1 -40.24(7)
N1 Si1 N2 N3 107.89(15)
C26 Si1 N2 N3 -135.73(15)
C27 Si1 N2 N3 -17.75(16)
Si1 N2 N3 N4 167(3)
Si1 N1 C1 C2 -126.55(12)
Sb1 N1 C1 C2 54.48(14)
Si1 N1 C1 C6 54.31(16)
Sb1 N1 C1 C6 -124.66(11)
C6 C1 C2 C3 -4.3(2)
N1 C1 C2 C3 176.52(13)
C6 C1 C2 C7 171.47(13)
N1 C1 C2 C7 -7.7(2)
C1 C2 C3 C4 1.2(2)
C7 C2 C3 C4 -174.85(15)
C2 C3 C4 C5 2.0(3)
C3 C4 C5 C6 -2.0(3)
C4 C5 C6 C1 -1.2(2)
C4 C5 C6 C13 174.30(15)
C2 C1 C6 C5 4.3(2)
N1 C1 C6 C5 -176.58(13)
C2 C1 C6 C13 -170.81(13)
N1 C1 C6 C13 8.3(2)
C3 C2 C7 C8 -102.75(16)
C1 C2 C7 C8 81.33(18)
C3 C2 C7 C12 71.82(18)
C1 C2 C7 C12 -104.11(16)
C12 C7 C8 C9 3.6(2)
C2 C7 C8 C9 178.11(13)
C12 C7 C8 C19 -176.39(14)
C2 C7 C8 C19 -1.9(2)
C7 C8 C9 C10 0.6(2)
C19 C8 C9 C10 -179.41(15)
C8 C9 C10 C11 -3.0(2)
C8 C9 C10 C20 176.54(14)
C9 C10 C11 C12 1.2(2)
C20 C10 C11 C12 -178.35(15)
C10 C11 C12 C7 2.9(2)
C10 C11 C12 C21 -176.43(15)
C8 C7 C12 C11 -5.3(2)
C2 C7 C12 C11 -179.96(13)
C8 C7 C12 C21 174.04(14)
C2 C7 C12 C21 -0.6(2)
C5 C6 C13 C14 63.32(18)
C1 C6 C13 C14 -121.48(15)
C5 C6 C13 C18 -109.10(15)
C1 C6 C13 C18 66.10(18)
C18 C13 C14 C15 -5.0(2)
C6 C13 C14 C15 -177.46(12)
C18 C13 C14 C22 172.84(13)
C6 C13 C14 C22 0.4(2)
C13 C14 C15 C16 2.2(2)
C22 C14 C15 C16 -175.81(13)
C14 C15 C16 C17 1.4(2)
C14 C15 C16 C23 178.61(14)
C15 C16 C17 C18 -2.2(2)
C23 C16 C17 C18 -179.39(14)
C16 C17 C18 C13 -0.7(2)
C16 C17 C18 C24 177.07(14)
C14 C13 C18 C17 4.3(2)
C6 C13 C18 C17 176.91(12)
C14 C13 C18 C24 -173.36(13)
C6 C13 C18 C24 -0.7(2)
